data_7041020
loop_
_publ_author_name
'Wei, Rong-Min'
'Kong, Ming'
'Cao, Fan'
'Li, Jing'
'Pu, Tian-Cheng'
'Yang, Li'
'Zhang, Xiu-Ling'
'Song, You'

_publ_section_title
;
 Water induced spin-crossover behaviour and magneto-structural correlation
 in octacyanotungstate(iv)-based iron(ii) complexes.
;
_journal_issue 46
_journal_name_full 'Dalton transactions (Cambridge, England : 2003)'
_journal_page_first 18643
_journal_page_last 18652
_journal_paper_doi 10.1039/c6dt03421g
_journal_volume 45
_journal_year 2016
_chemical_formula_moiety 'C56 H56 Fe2 N16 O8 W'
_chemical_formula_sum 'C56 H56 Fe2 N16 O8 W'
_chemical_formula_weight 1376.71
_space_group_crystal_system tetragonal
_space_group_IT_number 141
_space_group_name_Hall '-I 4bd 2'
_space_group_name_H-M_alt 'I 41/a m d'
_symmetry_space_group_name_Hall '-I 4bd 2'
_symmetry_space_group_name_H-M 'I 41/a m d :2'
_atom_sites_solution_hydrogens mixed
_audit_creation_method SHELXL-2014/7
_audit_update_record
;
2016-10-07 deposited with the CCDC.
2016-10-24 downloaded from the CCDC.
;
_cell_angle_alpha 90
_cell_angle_beta 90
_cell_angle_gamma 90
_cell_formula_units_Z 4
_cell_length_a 20.2282(6)
_cell_length_b 20.2282(6)
_cell_length_c 13.8297(8)
_cell_measurement_reflns_used 11768
_cell_measurement_temperature 296(2)
_cell_measurement_theta_max 21.8
_cell_measurement_theta_min 2.18
_cell_volume 5658.8(4)
_computing_cell_refinement 'Bruker SMART'
_computing_data_collection 'Bruker SMART'
_computing_data_reduction 'Bruker SAINT'
_computing_molecular_graphics 'Bruker SHELXTL'
_computing_publication_material 'Bruker SHELXTL'
_computing_structure_refinement 'SHELXL-2014/7 (Sheldrick, 2014)'
_computing_structure_solution 'Bruker SHELXTL'
_diffrn_ambient_temperature 296(2)
_diffrn_measured_fraction_theta_full 0.996
_diffrn_measured_fraction_theta_max 0.997
_diffrn_measurement_device_type 'CCD area detector'
_diffrn_measurement_method 'phi and omega scans'
_diffrn_radiation_type MoK\a
_diffrn_radiation_wavelength 0.71073
_diffrn_reflns_av_R_equivalents 0.0533
_diffrn_reflns_av_unetI/netI 0.0175
_diffrn_reflns_Laue_measured_fraction_full 0.996
_diffrn_reflns_Laue_measured_fraction_max 0.997
_diffrn_reflns_limit_h_max 19
_diffrn_reflns_limit_h_min -26
_diffrn_reflns_limit_k_max 26
_diffrn_reflns_limit_k_min -26
_diffrn_reflns_limit_l_max 17
_diffrn_reflns_limit_l_min -18
_diffrn_reflns_number 22827
_diffrn_reflns_point_group_measured_fraction_full 0.996
_diffrn_reflns_point_group_measured_fraction_max 0.997
_diffrn_reflns_theta_full 25.242
_diffrn_reflns_theta_max 27.561
_diffrn_reflns_theta_min 2.014
_exptl_absorpt_coefficient_mu 2.604
_exptl_absorpt_correction_T_max 0.594
_exptl_absorpt_correction_T_min 0.541
_exptl_absorpt_correction_type multi-scan
_exptl_absorpt_process_details sadabs
_exptl_crystal_colour yellow
_exptl_crystal_density_diffrn 1.616
_exptl_crystal_density_method 'not measured'
_exptl_crystal_description block
_exptl_crystal_F_000 2776
_exptl_crystal_size_max 0.250
_exptl_crystal_size_mid 0.200
_exptl_crystal_size_min 0.200
_refine_diff_density_max 1.226
_refine_diff_density_min -1.238
_refine_diff_density_rms 0.113
_refine_ls_extinction_method none
_refine_ls_goodness_of_fit_ref 1.061
_refine_ls_hydrogen_treatment constr
_refine_ls_matrix_type full
_refine_ls_number_parameters 128
_refine_ls_number_reflns 1734
_refine_ls_number_restraints 15
_refine_ls_restrained_S_all 1.100
_refine_ls_R_factor_all 0.0316
_refine_ls_R_factor_gt 0.0306
_refine_ls_shift/su_max 0.002
_refine_ls_shift/su_mean 0.000
_refine_ls_structure_factor_coef Fsqd
_refine_ls_weighting_details 'w=1/[\s^2^(Fo^2^)+(0.0209P)^2^+62.2959P] where P=(Fo^2^+2Fc^2^)/3'
_refine_ls_weighting_scheme calc
_refine_ls_wR_factor_gt 0.0741
_refine_ls_wR_factor_ref 0.0747
_reflns_Friedel_coverage 0.000
_reflns_number_gt 1671
_reflns_number_total 1734
_reflns_threshold_expression 'I > 2\s(I)'
_cod_data_source_file c6dt03421g2.cif
_cod_data_source_block 4
_cod_depositor_comments 'Adding full bibliography for 7041017--7041023.cif.'
_cod_original_cell_volume 5658.8(5)
_cod_database_code 7041020
_shelx_shelxl_version_number 2014/7
_shelx_space_group_comment
;
The symmetry employed for this shelxl refinement is uniquely defined
by the following loop, which should always be used as a source of
symmetry information in preference to the above space-group names.
They are only intended as comments.
;
_shelx_estimated_absorpt_t_min 0.562
_shelx_estimated_absorpt_t_max 0.624

loop_
_space_group_symop_operation_xyz
'x, y, z'
'-x+1/2, -y, z+1/2'
'-y+1/4, x+3/4, z+1/4'
'y+1/4, -x+1/4, z+3/4'
'-x+1/2, y, -z+1/2'
'x, -y, -z'
'y+1/4, x+3/4, -z+1/4'
'-y+1/4, -x+1/4, -z+3/4'
'x+1/2, y+1/2, z+1/2'
'-x+1, -y+1/2, z+1'
'-y+3/4, x+5/4, z+3/4'
'y+3/4, -x+3/4, z+5/4'
'-x+1, y+1/2, -z+1'
'x+1/2, -y+1/2, -z+1/2'
'y+3/4, x+5/4, -z+3/4'
'-y+3/4, -x+3/4, -z+5/4'
'-x, -y, -z'
'x-1/2, y, -z-1/2'
'y-1/4, -x-3/4, -z-1/4'
'-y-1/4, x-1/4, -z-3/4'
'x-1/2, -y, z-1/2'
'-x, y, z'
'-y-1/4, -x-3/4, z-1/4'
'y-1/4, x-1/4, z-3/4'
'-x+1/2, -y+1/2, -z+1/2'
'x, y+1/2, -z'
'y+1/4, -x-1/4, -z+1/4'
'-y+1/4, x+1/4, -z-1/4'
'x, -y+1/2, z'
'-x+1/2, y+1/2, z+1/2'
'-y+1/4, -x-1/4, z+1/4'
'y+1/4, x+1/4, z-1/4'

loop_
_atom_site_label
_atom_site_type_symbol
_atom_site_fract_x
_atom_site_fract_y
_atom_site_fract_z
_atom_site_U_iso_or_equiv
_atom_site_adp_type
_atom_site_occupancy
_atom_site_site_symmetry_order
_atom_site_calc_flag
_atom_site_refinement_flags_posn
_atom_site_refinement_flags_adp
_atom_site_refinement_flags_occupancy
C1 C 0.4370(2) 0.2500 0.4976(3) 0.0193(9) Uani 1 2 d S T P
C2 C 0.5000 0.1496(2) 0.5812(3) 0.0192(9) Uani 1 2 d S T P
C3 C 0.3534(3) 0.0567(3) 0.4969(3) 0.0450(11) Uani 1 1 d . . .
H3 H 0.3762 0.0966 0.4944 0.054 Uiso 1 1 calc R U .
C4 C 0.2846(3) 0.0581(3) 0.4974(4) 0.0557(14) Uani 1 1 d . . .
H4 H 0.2624 0.0984 0.4959 0.067 Uiso 1 1 calc R U .
C5 C 0.2495(4) 0.0000 0.5000 0.057(2) Uani 1 2 d S T P
C6 C 0.1715(5) 0.0000 0.5000 0.078(3) Uani 1 2 d DS T P
H6A H 0.1547 0.0366 0.5368 0.094 Uiso 0.5 1 d R U P
H6B H 0.1547 0.0029 0.4352 0.094 Uiso 0.5 1 d R U P
C7 C 0.5000 0.0035(3) 0.2733(4) 0.055(2) Uani 1 2 d S T P
H7 H 0.5000 -0.0420 0.2830 0.066 Uiso 1 2 calc R U P
C8 C 0.5000 0.0262(3) 0.1779(4) 0.0430(16) Uani 1 2 d S T P
H8 H 0.5000 -0.0037 0.1268 0.052 Uiso 1 2 calc R U P
C9 C 0.5000 0.0902(4) 0.1608(5) 0.074(3) Uani 1 2 d DS T P
C10 C 0.5000 0.1304(5) 0.2397(7) 0.097(3) Uani 1 2 d S TU P
H10 H 0.5000 0.1760 0.2312 0.117 Uiso 1 2 calc R U P
C11 C 0.5000 0.1046(4) 0.3317(5) 0.082(4) Uani 1 2 d S T P
H11 H 0.5000 0.1337 0.3838 0.099 Uiso 1 2 calc R U P
C12 C 0.5245(5) 0.1190(6) 0.0607(6) 0.050(2) Uani 0.5 1 d D . P
H12A H 0.5683 0.1046 0.0447 0.060 Uiso 0.5 1 d R U P
H12B H 0.5227 0.1664 0.0603 0.060 Uiso 0.5 1 d R U P
Fe1 Fe 0.5000 0.0000 0.5000 0.0246(2) Uani 1 4 d S T P
N1 N 0.4041(2) 0.2500 0.4292(3) 0.0316(11) Uani 1 2 d S T P
N2 N 0.5000 0.0952(2) 0.5559(3) 0.0310(11) Uani 1 2 d S T P
N3 N 0.5000 0.0412(2) 0.3496(3) 0.0288(10) Uani 1 2 d S T P
N4 N 0.3884(3) 0.0000 0.5000 0.0368(11) Uani 1 2 d S T P
O1 O 0.1559(5) -0.0606(3) 0.5442(7) 0.102(4) Uani 0.5 1 d D . P
H1C H 0.1160 -0.0696 0.5298 0.122 Uiso 0.5 1 d R U P
O2 O 0.4772(3) 0.0919(3) -0.0011(5) 0.0514(19) Uani 0.5 1 d D U P
H2C H 0.4818 0.1090 -0.0569 0.062 Uiso 0.5 1 d R U P
W1 W 0.5000 0.2500 0.6250 0.00903(10) Uani 1 8 d S T P

loop_
_atom_site_aniso_label
_atom_site_aniso_U_11
_atom_site_aniso_U_22
_atom_site_aniso_U_33
_atom_site_aniso_U_23
_atom_site_aniso_U_13
_atom_site_aniso_U_12
C1 0.017(2) 0.026(2) 0.015(2) 0.000 0.0037(18) 0.000
C2 0.033(2) 0.017(2) 0.0079(18) 0.0019(16) 0.000 0.000
C3 0.062(3) 0.047(3) 0.026(2) -0.0003(19) -0.006(2) 0.005(2)
C4 0.063(3) 0.072(4) 0.031(2) -0.013(2) -0.010(2) 0.019(3)
C5 0.055(4) 0.087(6) 0.029(3) -0.023(4) 0.000 0.000
C6 0.096(8) 0.073(6) 0.065(6) -0.030(5) 0.000 0.000
C7 0.122(7) 0.024(3) 0.019(3) 0.001(2) 0.000 0.000
C8 0.075(5) 0.037(3) 0.017(3) -0.003(2) 0.000 0.000
C9 0.146(10) 0.051(5) 0.025(3) 0.015(3) 0.000 0.000
C10 0.189(9) 0.051(5) 0.051(5) 0.022(4) 0.000 0.000
C11 0.196(12) 0.028(3) 0.023(3) 0.006(3) 0.000 0.000
C12 0.051(5) 0.074(7) 0.025(4) 0.001(5) 0.001(3) 0.007(5)
Fe1 0.0510(7) 0.0116(4) 0.0113(4) -0.0003(3) 0.000 0.000
N1 0.022(2) 0.061(3) 0.0117(19) 0.000 -0.0034(17) 0.000
N2 0.064(3) 0.0147(19) 0.0139(19) 0.0003(16) 0.000 0.000
N3 0.054(3) 0.019(2) 0.0129(19) 0.0013(16) 0.000 0.000
N4 0.057(3) 0.034(3) 0.019(2) 0.0026(19) 0.000 0.000
O1 0.071(6) 0.098(8) 0.136(10) -0.051(8) -0.018(7) 0.008(6)
O2 0.074(5) 0.049(4) 0.031(3) 0.008(3) 0.001(3) -0.012(3)
W1 0.01028(12) 0.01028(12) 0.00652(15) 0.000 0.000 0.000

loop_
_atom_type_symbol
_atom_type_description
_atom_type_scat_dispersion_real
_atom_type_scat_dispersion_imag
_atom_type_scat_source
C C 0.0033 0.0016 'International Tables Vol C Tables 4.2.6.8 and 6.1.1.4'
H H 0.0000 0.0000 'International Tables Vol C Tables 4.2.6.8 and 6.1.1.4'
N N 0.0061 0.0033 'International Tables Vol C Tables 4.2.6.8 and 6.1.1.4'
O O 0.0106 0.0060 'International Tables Vol C Tables 4.2.6.8 and 6.1.1.4'
Fe Fe 0.3463 0.8444 'International Tables Vol C Tables 4.2.6.8 and 6.1.1.4'
W W -0.8490 6.8722 'International Tables Vol C Tables 4.2.6.8 and 6.1.1.4'

loop_
_geom_angle_atom_site_label_1
_geom_angle_atom_site_label_2
_geom_angle_atom_site_label_3
_geom_angle
_geom_angle_site_symmetry_1
_geom_angle_site_symmetry_3
N1 C1 W1 179.2(4) . .
N2 C2 W1 178.9(4) . .
N4 C3 C4 122.8(5) . .
N4 C3 H3 118.6 . .
C4 C3 H3 118.6 . .
C5 C4 C3 119.9(6) . .
C5 C4 H4 120.0 . .
C3 C4 H4 120.0 . .
C4 C5 C4 117.8(7) . 6_556
C4 C5 C6 121.1(4) . .
C4 C5 C6 121.1(4) 6_556 .
O1 C6 O1 154.0(13) . 6_556
O1 C6 C5 103.0(7) . .
O1 C6 C5 103.0(7) 6_556 .
O1 C6 H6A 111.2 . .
O1 C6 H6A 58.6 6_556 .
C5 C6 H6A 110.7 . .
O1 C6 H6B 112.2 . .
O1 C6 H6B 57.5 6_556 .
C5 C6 H6B 110.7 . .
H6A C6 H6B 108.8 . .
N3 C7 C8 125.0(6) . .
N3 C7 H7 117.5 . .
C8 C7 H7 117.5 . .
C9 C8 C7 119.5(6) . .
C9 C8 H8 120.2 . .
C7 C8 H8 120.2 . .
C8 C9 C10 116.4(7) . .
C8 C9 C12 121.3(7) . .
C10 C9 C12 118.7(8) . .
C8 C9 C12 121.3(7) . 22_655
C10 C9 C12 118.7(8) . 22_655
C12 C9 C12 36.4(7) . 22_655
C9 C10 C11 120.9(8) . .
C9 C10 H10 119.5 . .
C11 C10 H10 119.5 . .
N3 C11 C10 123.2(7) . .
N3 C11 H11 118.4 . .
C10 C11 H11 118.4 . .
C12 C12 O2 88.1(7) 22_655 22_655
C12 C12 O2 46.7(5) 22_655 .
O2 C12 O2 41.4(7) 22_655 .
C12 C12 C9 71.8(3) 22_655 .
O2 C12 C9 121.9(11) 22_655 .
O2 C12 C9 100.2(7) . .
C12 C12 H12A 157.6 22_655 .
O2 C12 H12A 70.9 22_655 .
O2 C12 H12A 112.0 . .
C9 C12 H12A 112.3 . .
C12 C12 H12B 87.8 22_655 .
O2 C12 H12B 122.2 22_655 .
O2 C12 H12B 111.3 . .
C9 C12 H12B 111.2 . .
H12A C12 H12B 109.6 . .
N2 Fe1 N2 180.0 17_656 .
N2 Fe1 N3 90.08(16) 17_656 17_656
N2 Fe1 N3 89.93(16) . 17_656
N2 Fe1 N3 89.93(16) 17_656 .
N2 Fe1 N3 90.07(16) . .
N3 Fe1 N3 180.0 17_656 .
N2 Fe1 N4 90.0 17_656 17_656
N2 Fe1 N4 90.0 . 17_656
N3 Fe1 N4 90.0 17_656 17_656
N3 Fe1 N4 90.0 . 17_656
N2 Fe1 N4 90.0 17_656 .
N2 Fe1 N4 90.0 . .
N3 Fe1 N4 90.0 17_656 .
N3 Fe1 N4 90.0 . .
N4 Fe1 N4 180.0 17_656 .
C2 N2 Fe1 175.8(4) . .
C7 N3 C11 114.9(5) . .
C7 N3 Fe1 122.4(4) . .
C11 N3 Fe1 122.7(4) . .
C3 N4 C3 116.7(6) 6_556 .
C3 N4 Fe1 121.7(3) 6_556 .
C3 N4 Fe1 121.7(3) . .
C6 O1 H1C 107.4 . .
O2 O2 C12 91.9(7) 22_655 22_655
O2 O2 C12 46.7(5) 22_655 .
C12 O2 C12 45.2(9) 22_655 .
O2 O2 H2C 83.7 22_655 .
C12 O2 H2C 123.2 22_655 .
C12 O2 H2C 108.7 . .
C2 W1 C2 146.8(2) 20_657 27_566
C2 W1 C2 94.67(6) 20_657 10_554
C2 W1 C2 94.67(6) 27_566 10_554
C2 W1 C2 94.67(6) 20_657 .
C2 W1 C2 94.67(6) 27_566 .
C2 W1 C2 146.8(2) 10_554 .
C2 W1 C1 142.48(16) 20_657 .
C2 W1 C1 70.70(17) 27_566 .
C2 W1 C1 76.63(9) 10_554 .
C2 W1 C1 76.63(9) . .
C2 W1 C1 76.63(9) 20_657 27_566
C2 W1 C1 76.63(9) 27_566 27_566
C2 W1 C1 70.70(17) 10_554 27_566
C2 W1 C1 142.48(16) . 27_566
C1 W1 C1 131.02(15) . 27_566
C2 W1 C1 76.63(9) 20_657 20_657
C2 W1 C1 76.63(9) 27_566 20_657
C2 W1 C1 142.48(16) 10_554 20_657
C2 W1 C1 70.70(17) . 20_657
C1 W1 C1 131.02(15) . 20_657
C1 W1 C1 71.8(2) 27_566 20_657
C2 W1 C1 70.70(17) 20_657 10_554
C2 W1 C1 142.48(16) 27_566 10_554
C2 W1 C1 76.63(9) 10_554 10_554
C2 W1 C1 76.63(9) . 10_554
C1 W1 C1 71.8(2) . 10_554
C1 W1 C1 131.02(15) 27_566 10_554
C1 W1 C1 131.02(15) 20_657 10_554

loop_
_geom_bond_atom_site_label_1
_geom_bond_atom_site_label_2
_geom_bond_distance
_geom_bond_site_symmetry_2
C1 N1 1.155(6) .
C1 W1 2.175(5) .
C2 N2 1.153(6) .
C2 W1 2.120(5) .
C3 N4 1.349(6) .
C3 C4 1.393(7) .
C3 H3 0.9300 .
C4 C5 1.374(7) .
C4 H4 0.9300 .
C5 C4 1.374(7) 6_556
C5 C6 1.578(13) .
C6 O1 1.405(2) .
C6 O1 1.405(2) 6_556
C6 H6A 0.9600 .
C6 H6B 0.9601 .
C7 N3 1.301(7) .
C7 C8 1.396(8) .
C7 H7 0.9300 .
C8 C9 1.316(10) .
C8 H8 0.9300 .
C9 C10 1.361(13) .
C9 C12 1.582(10) .
C9 C12 1.582(10) 22_655
C10 C11 1.376(11) .
C10 H10 0.9300 .
C11 N3 1.307(8) .
C11 H11 0.9300 .
C12 C12 0.989(19) 22_655
C12 O2 1.016(10) 22_655
C12 O2 1.394(10) .
C12 H12A 0.9599 .
C12 H12B 0.9599 .
Fe1 N2 2.076(4) 17_656
Fe1 N2 2.076(4) .
Fe1 N3 2.241(4) 17_656
Fe1 N3 2.241(4) .
Fe1 N4 2.257(6) 17_656
Fe1 N4 2.257(6) .
N4 C3 1.348(6) 6_556
O1 H1C 0.8501 .
O2 O2 0.923(13) 22_655
O2 C12 1.015(10) 22_655
O2 H2C 0.8499 .
W1 C2 2.120(5) 20_657
W1 C2 2.120(5) 27_566
W1 C2 2.120(5) 10_554
W1 C1 2.175(5) 27_566
W1 C1 2.175(5) 20_657
W1 C1 2.175(5) 10_554

loop_
_geom_torsion_atom_site_label_1
_geom_torsion_atom_site_label_2
_geom_torsion_atom_site_label_3
_geom_torsion_atom_site_label_4
_geom_torsion
_geom_torsion_site_symmetry_1
_geom_torsion_site_symmetry_4
N4 C3 C4 C5 -0.7(7) . .
C3 C4 C5 C4 0.3(3) . 6_556
C3 C4 C5 C6 -179.7(3) . .
C4 C5 C6 O1 -155.3(5) . .
C4 C5 C6 O1 24.7(5) 6_556 .
C4 C5 C6 O1 24.7(5) . 6_556
C4 C5 C6 O1 -155.3(5) 6_556 6_556
N3 C7 C8 C9 0.000(1) . .
C7 C8 C9 C10 0.000(1) . .
C7 C8 C9 C12 158.5(4) . .
C7 C8 C9 C12 -158.5(4) . 22_655
C8 C9 C10 C11 0.000(1) . .
C12 C9 C10 C11 -159.1(4) . .
C12 C9 C10 C11 159.1(4) 22_655 .
C9 C10 C11 N3 0.000(1) . .
C8 C9 C12 C12 101.5(4) . 22_655
C10 C9 C12 C12 -100.4(4) . 22_655
C8 C9 C12 O2 25.7(12) . 22_655
C10 C9 C12 O2 -176.2(9) . 22_655
C12 C9 C12 O2 -75.8(11) 22_655 22_655
C8 C9 C12 O2 64.0(7) . .
C10 C9 C12 O2 -137.9(5) . .
C12 C9 C12 O2 -37.5(7) 22_655 .
C8 C7 N3 C11 0.000(1) . .
C8 C7 N3 Fe1 180.000(0) . .
C10 C11 N3 C7 0.000(1) . .
C10 C11 N3 Fe1 180.000(1) . .
C4 C3 N4 C3 0.3(3) . 6_556
C4 C3 N4 Fe1 -179.7(3) . .
C12 C12 O2 O2 180.004(1) 22_655 22_655
C9 C12 O2 O2 -127.3(9) . 22_655
O2 C12 O2 C12 179.996(1) 22_655 22_655
C9 C12 O2 C12 52.7(9) . 22_655
